data_7207521
loop_
_publ_author_name
'Park, Hye Jeong'
'Suh, Myunghyun Paik'

_publ_section_title
;
 Guest-dependent host structures and host-induced guest assemblies
;
_journal_issue 8
_journal_name_full CrystEngComm
_journal_page_first 2748
_journal_paper_doi 10.1039/c2ce06040j
_journal_volume 14
_journal_year 2012
_chemical_formula_moiety 'C42 H68 Cu2 N10 O12'
_chemical_formula_sum 'C42 H68 Cu2 N10 O12'
_chemical_formula_weight 1032.14
_chemical_name_systematic
;
?
;
_space_group_IT_number 14
_symmetry_cell_setting monoclinic
_symmetry_Int_Tables_number 14
_symmetry_space_group_name_Hall '-P 2ybc'
_symmetry_space_group_name_H-M 'P 1 21/c 1'
_atom_sites_solution_hydrogens geom
_atom_sites_solution_primary direct
_atom_sites_solution_secondary difmap
_audit_creation_date 2011-12-10T20:59:32-00:00
_audit_creation_method 'WinGX routine CIF_UPDATE'
_cell_angle_alpha 90
_cell_angle_beta 90.406(4)
_cell_angle_gamma 90
_cell_formula_units_Z 2
_cell_length_a 7.8814(4)
_cell_length_b 16.4329(13)
_cell_length_c 18.0521(13)
_cell_measurement_temperature 293(2)
_cell_volume 2337.9(3)
_computing_cell_refinement 'HKL Scalepack (Otwinowski & Minor 1997)'
_computing_data_collection 'Collect (Bruker AXS BV, 1997-2004)'
_computing_data_reduction 'HKL Denzo and Scalepack (Otwinowski & Minor 1997)'
_computing_molecular_graphics 'Ortep-3 for Windows (Farrugia, 1997)'
_computing_publication_material 'WinGX publication routines (Farrugia, 1999)'
_computing_structure_refinement 'SHELXL-97 (Sheldrick, 1997)'
_computing_structure_solution 'SHELXS-97 (Sheldrick, 1997)'
_diffrn_ambient_temperature 293(2)
_diffrn_measured_fraction_theta_full 0.968
_diffrn_measured_fraction_theta_max 0.968
_diffrn_radiation_monochromator graphite
_diffrn_radiation_type MoK\a
_diffrn_radiation_wavelength 0.71073
_diffrn_reflns_av_R_equivalents 0.0575
_diffrn_reflns_av_unetI/netI 0.0767
_diffrn_reflns_limit_h_max 10
_diffrn_reflns_limit_h_min -10
_diffrn_reflns_limit_k_max 20
_diffrn_reflns_limit_k_min -21
_diffrn_reflns_limit_l_max 23
_diffrn_reflns_limit_l_min -23
_diffrn_reflns_number 8869
_diffrn_reflns_theta_full 27.5
_diffrn_reflns_theta_max 27.5
_diffrn_reflns_theta_min 1.68
_exptl_absorpt_coefficient_mu 0.981
_exptl_absorpt_correction_type none
_exptl_crystal_density_diffrn 1.466
_exptl_crystal_density_method 'not measured'
_exptl_crystal_F_000 1088
_exptl_crystal_size_max 0.2
_exptl_crystal_size_mid 0.2
_exptl_crystal_size_min 0.2
_refine_diff_density_max 0.573
_refine_diff_density_min -1.24
_refine_diff_density_rms 0.217
_refine_ls_extinction_method none
_refine_ls_goodness_of_fit_ref 1.06
_refine_ls_hydrogen_treatment constr
_refine_ls_matrix_type full
_refine_ls_number_parameters 298
_refine_ls_number_reflns 5210
_refine_ls_number_restraints 0
_refine_ls_restrained_S_all 1.06
_refine_ls_R_factor_all 0.1067
_refine_ls_R_factor_gt 0.0639
_refine_ls_shift/su_max 0.008
_refine_ls_shift/su_mean 0.001
_refine_ls_structure_factor_coef Fsqd
_refine_ls_weighting_details 'calc w=1/[\s^2^(Fo^2^)+(0.1243P)^2^+0.0000P] where P=(Fo^2^+2Fc^2^)/3'
_refine_ls_weighting_scheme calc
_refine_ls_wR_factor_gt 0.1664
_refine_ls_wR_factor_ref 0.2061
_reflns_number_gt 3456
_reflns_number_total 5210
_reflns_threshold_expression >2sigma(I)
_cod_data_source_file c2ce06040j.txt
_cod_data_source_block 1
_cod_original_sg_symbol_H-M 'P 21/c'
_cod_database_code 7207521

loop_
_symmetry_equiv_pos_as_xyz
'x, y, z'
'-x, y+1/2, -z+1/2'
'-x, -y, -z'
'x, -y-1/2, z-1/2'

loop_
_atom_site_label
_atom_site_type_symbol
_atom_site_fract_x
_atom_site_fract_y
_atom_site_fract_z
_atom_site_U_iso_or_equiv
_atom_site_adp_type
_atom_site_occupancy
_atom_site_symmetry_multiplicity
_atom_site_calc_flag
_atom_site_refinement_flags
Cu1 Cu 0.20487(5) 0.23417(3) 0.26332(2) 0.0356(2) Uani 1 1 d .
N1 N 0.2003(4) 0.0826(2) 0.14011(17) 0.0402(8) Uani 1 1 d .
N2 N 0.1451(4) 0.1155(2) 0.27153(17) 0.0346(7) Uani 1 1 d .
H2 H 0.2413 0.0891 0.2861 0.042 Uiso 1 1 calc R
N3 N 0.0817(4) 0.2459(2) 0.36006(19) 0.0370(8) Uani 1 1 d .
H3 H -0.026 0.2619 0.3488 0.044 Uiso 1 1 calc R
N4 N 0.2431(4) 0.3542(2) 0.25113(18) 0.0390(8) Uani 1 1 d .
H4 H 0.1434 0.3749 0.2337 0.047 Uiso 1 1 calc R
N5 N 0.3098(4) 0.2222(2) 0.16213(17) 0.0378(8) Uani 1 1 d .
H5 H 0.4177 0.2038 0.1691 0.045 Uiso 1 1 calc R
C1 C 0.5769(5) 0.0540(3) 0.0474(2) 0.0455(10) Uani 1 1 d .
H1 H 0.6308 0.0906 0.079 0.055 Uiso 1 1 calc R
C2 C 0.3541(5) -0.0383(3) 0.0218(2) 0.0451(10) Uani 1 1 d .
H2A H 0.2553 -0.0648 0.0359 0.054 Uiso 1 1 calc R
C3 C 0.4303(5) 0.0163(2) 0.0699(2) 0.0393(9) Uani 1 1 d .
C4 C 0.3547(5) 0.0327(3) 0.1452(2) 0.0433(10) Uani 1 1 d .
H4A H 0.3277 -0.0187 0.1688 0.052 Uiso 1 1 calc R
H4B H 0.4379 0.0604 0.176 0.052 Uiso 1 1 calc R
C5 C 0.0864(4) 0.0757(3) 0.2012(2) 0.0416(10) Uani 1 1 d .
H5A H 0.0671 0.0184 0.211 0.05 Uiso 1 1 calc R
H5B H -0.0216 0.0995 0.1868 0.05 Uiso 1 1 calc R
C6 C 0.0214(5) 0.1052(3) 0.3314(2) 0.0420(10) Uani 1 1 d .
H6A H 0.0234 0.0496 0.3494 0.05 Uiso 1 1 calc R
H6B H -0.0921 0.1171 0.3134 0.05 Uiso 1 1 calc R
C7 C 0.0691(5) 0.1631(3) 0.3931(2) 0.0416(10) Uani 1 1 d .
H7A H -0.0166 0.1623 0.4314 0.05 Uiso 1 1 calc R
H7B H 0.1769 0.1474 0.4151 0.05 Uiso 1 1 calc R
C8 C 0.1509(5) 0.3066(3) 0.4128(2) 0.0466(10) Uani 1 1 d .
H8A H 0.2646 0.2906 0.4278 0.056 Uiso 1 1 calc R
H8B H 0.0809 0.3079 0.4568 0.056 Uiso 1 1 calc R
C9 C 0.1563(6) 0.3906(3) 0.3785(3) 0.0561(12) Uani 1 1 d .
H9A H 0.1803 0.4298 0.4173 0.067 Uiso 1 1 calc R
H9B H 0.0447 0.403 0.3585 0.067 Uiso 1 1 calc R
C10 C 0.2857(5) 0.4019(3) 0.3173(3) 0.0498(11) Uani 1 1 d .
H10A H 0.2914 0.4591 0.3042 0.06 Uiso 1 1 calc R
H10B H 0.3967 0.3856 0.3355 0.06 Uiso 1 1 calc R
C11 C 0.3681(5) 0.3650(3) 0.1905(2) 0.0488(11) Uani 1 1 d .
H11A H 0.4821 0.3545 0.2088 0.059 Uiso 1 1 calc R
H11B H 0.3636 0.4203 0.1718 0.059 Uiso 1 1 calc R
C12 C 0.3218(5) 0.3049(3) 0.1292(2) 0.0473(11) Uani 1 1 d .
H12A H 0.2141 0.3199 0.1068 0.057 Uiso 1 1 calc R
H12B H 0.408 0.3056 0.0911 0.057 Uiso 1 1 calc R
C13 C 0.2226(5) 0.1637(3) 0.1111(2) 0.0439(10) Uani 1 1 d .
H13A H 0.1119 0.1855 0.0983 0.053 Uiso 1 1 calc R
H13B H 0.2874 0.1601 0.0657 0.053 Uiso 1 1 calc R
C14 C 0.5151(5) 0.1475(3) 0.3671(2) 0.0416(10) Uani 1 1 d .
C15 C 0.8775(5) 0.1565(3) 0.6507(2) 0.0417(10) Uani 1 1 d .
C16 C 0.6076(4) 0.1511(3) 0.4411(2) 0.0384(9) Uani 1 1 d .
C17 C 0.6518(5) 0.0795(3) 0.4769(2) 0.0497(11) Uani 1 1 d .
H17 H 0.6238 0.0298 0.4554 0.06 Uiso 1 1 calc R
C18 C 0.7371(5) 0.0812(3) 0.5443(2) 0.0493(11) Uani 1 1 d .
H18 H 0.7633 0.0326 0.5683 0.059 Uiso 1 1 calc R
C19 C 0.7835(4) 0.1543(3) 0.5761(2) 0.0370(9) Uani 1 1 d .
C20 C 0.7405(5) 0.2261(2) 0.5406(2) 0.0364(9) Uani 1 1 d .
H20 H 0.7702 0.2757 0.5618 0.044 Uiso 1 1 calc R
C21 C 0.6529(5) 0.2246(2) 0.4734(2) 0.0381(9) Uani 1 1 d .
H21 H 0.6245 0.2732 0.45 0.046 Uiso 1 1 calc R
O1 O 0.4825(4) 0.2146(2) 0.33469(16) 0.0519(8) Uani 1 1 d .
O2 O 0.4734(5) 0.0795(2) 0.3427(2) 0.0758(12) Uani 1 1 d .
O3 O 0.9065(4) 0.2240(2) 0.67972(17) 0.0525(8) Uani 1 1 d .
O4 O 0.9257(5) 0.0918(2) 0.6768(2) 0.0883(14) Uani 1 1 d .
OW1 O 0.7535(4) 0.3253(2) 0.32306(17) 0.0566(8) Uani 1 1 d .
OW2 O 0.6598(4) 0.1642(2) 0.19832(17) 0.0574(9) Uani 1 1 d .

loop_
_atom_site_aniso_label
_atom_site_aniso_U_11
_atom_site_aniso_U_22
_atom_site_aniso_U_33
_atom_site_aniso_U_23
_atom_site_aniso_U_13
_atom_site_aniso_U_12
Cu1 0.0450(3) 0.0362(3) 0.0258(3) -0.0034(2) 0.0058(2) -0.0026(2)
N1 0.0490(18) 0.044(2) 0.0278(17) -0.0081(15) -0.0040(14) 0.0106(16)
N2 0.0357(15) 0.0391(19) 0.0290(17) -0.0056(14) -0.0017(12) 0.0004(14)
N3 0.0381(16) 0.042(2) 0.0306(17) -0.0044(15) -0.0004(13) 0.0060(14)
N4 0.0389(16) 0.040(2) 0.0383(19) -0.0003(15) -0.0097(13) -0.0033(15)
N5 0.0393(17) 0.048(2) 0.0261(17) 0.0027(15) 0.0038(13) 0.0106(15)
C1 0.062(2) 0.042(2) 0.033(2) -0.0111(19) -0.0016(18) 0.002(2)
C2 0.055(2) 0.041(2) 0.039(2) -0.0031(19) 0.0056(18) 0.0015(19)
C3 0.056(2) 0.033(2) 0.029(2) -0.0027(17) -0.0012(17) 0.0149(18)
C4 0.058(2) 0.044(2) 0.028(2) -0.0059(18) -0.0019(17) 0.0126(19)
C5 0.043(2) 0.041(2) 0.040(2) -0.0121(19) -0.0038(17) 0.0016(18)
C6 0.046(2) 0.040(2) 0.040(2) 0.0043(19) 0.0095(17) 0.0023(18)
C7 0.048(2) 0.047(3) 0.030(2) 0.0065(18) 0.0075(17) 0.0084(19)
C8 0.053(2) 0.059(3) 0.027(2) -0.012(2) -0.0029(17) 0.006(2)
C9 0.071(3) 0.045(3) 0.052(3) -0.024(2) -0.011(2) 0.007(2)
C10 0.052(2) 0.041(2) 0.057(3) -0.008(2) -0.014(2) -0.002(2)
C11 0.052(2) 0.044(3) 0.050(3) 0.012(2) 0.006(2) -0.004(2)
C12 0.050(2) 0.051(3) 0.041(2) 0.016(2) 0.0126(18) 0.005(2)
C13 0.050(2) 0.057(3) 0.025(2) -0.0046(19) -0.0044(17) 0.017(2)
C14 0.035(2) 0.059(3) 0.030(2) -0.002(2) -0.0025(16) 0.0023(19)
C15 0.045(2) 0.048(3) 0.032(2) 0.009(2) -0.0064(17) -0.0063(19)
C16 0.0336(18) 0.054(3) 0.0272(19) 0.0057(19) 0.0003(15) 0.0033(18)
C17 0.057(2) 0.042(2) 0.051(3) 0.001(2) -0.014(2) -0.009(2)
C18 0.056(2) 0.046(3) 0.046(3) 0.012(2) -0.019(2) -0.006(2)
C19 0.0344(18) 0.050(2) 0.0267(19) 0.0033(18) -0.0038(15) -0.0021(17)
C20 0.043(2) 0.039(2) 0.028(2) 0.0005(17) -0.0007(16) 0.0011(17)
C21 0.044(2) 0.043(2) 0.027(2) 0.0034(17) -0.0021(16) 0.0068(18)
O1 0.0573(17) 0.063(2) 0.0353(17) 0.0130(15) -0.0139(13) -0.0061(15)
O2 0.099(3) 0.064(2) 0.064(2) -0.0154(19) -0.046(2) 0.018(2)
O3 0.0560(17) 0.066(2) 0.0353(17) -0.0046(16) -0.0128(14) 0.0120(16)
O4 0.124(3) 0.052(2) 0.087(3) 0.025(2) -0.075(2) -0.019(2)
OW1 0.0571(17) 0.069(2) 0.0434(18) 0.0005(17) -0.0001(14) 0.0022(16)
OW2 0.0543(17) 0.075(2) 0.0429(18) -0.0033(17) -0.0030(14) -0.0069(16)

loop_
_atom_type_symbol
_atom_type_description
_atom_type_scat_dispersion_real
_atom_type_scat_dispersion_imag
_atom_type_scat_source
Cu Cu 0.3201 1.2651 'International Tables Vol C Tables 4.2.6.8 and 6.1.1.4'
N N 0.0061 0.0033 'International Tables Vol C Tables 4.2.6.8 and 6.1.1.4'
C C 0.0033 0.0016 'International Tables Vol C Tables 4.2.6.8 and 6.1.1.4'
H H 0 0 'International Tables Vol C Tables 4.2.6.8 and 6.1.1.4'
O O 0.0106 0.006 'International Tables Vol C Tables 4.2.6.8 and 6.1.1.4'

loop_
_geom_angle_atom_site_label_1
_geom_angle_atom_site_label_2
_geom_angle_atom_site_label_3
_geom_angle
_geom_angle_site_symmetry_1
_geom_angle_site_symmetry_3
N4 Cu1 N2 174.73(12) . .
N4 Cu1 N3 94.27(14) . .
N2 Cu1 N3 85.10(13) . .
N4 Cu1 N5 86.21(14) . .
N2 Cu1 N5 93.99(13) . .
N3 Cu1 N5 175.34(12) . .
C5 N1 C13 115.5(3) . .
C5 N1 C4 115.5(3) . .
C13 N1 C4 115.8(3) . .
C6 N2 C5 111.7(3) . .
C6 N2 Cu1 108.8(2) . .
C5 N2 Cu1 115.5(3) . .
C6 N2 H2 106.8 . .
C5 N2 H2 106.8 . .
Cu1 N2 H2 106.8 . .
C8 N3 C7 112.5(3) . .
C8 N3 Cu1 116.4(3) . .
C7 N3 Cu1 107.1(2) . .
C8 N3 H3 106.8 . .
C7 N3 H3 106.8 . .
Cu1 N3 H3 106.8 . .
C10 N4 C11 112.7(3) . .
C10 N4 Cu1 118.0(3) . .
C11 N4 Cu1 107.4(3) . .
C10 N4 H4 106 . .
C11 N4 H4 106 . .
Cu1 N4 H4 106 . .
C12 N5 C13 111.8(3) . .
C12 N5 Cu1 107.5(3) . .
C13 N5 Cu1 115.5(2) . .
C12 N5 H5 107.2 . .
C13 N5 H5 107.2 . .
Cu1 N5 H5 107.2 . .
C3 C1 C2 121.2(4) . 3_655
C3 C1 H1 119.4 . .
C2 C1 H1 119.4 3_655 .
C3 C2 C1 120.9(4) . 3_655
C3 C2 H2A 119.5 . .
C1 C2 H2A 119.5 3_655 .
C1 C3 C2 117.9(4) . .
C1 C3 C4 121.6(4) . .
C2 C3 C4 120.5(4) . .
N1 C4 C3 111.9(3) . .
N1 C4 H4A 109.2 . .
C3 C4 H4A 109.2 . .
N1 C4 H4B 109.2 . .
C3 C4 H4B 109.2 . .
H4A C4 H4B 107.9 . .
N1 C5 N2 115.3(3) . .
N1 C5 H5A 108.5 . .
N2 C5 H5A 108.5 . .
N1 C5 H5B 108.5 . .
N2 C5 H5B 108.5 . .
H5A C5 H5B 107.5 . .
N2 C6 C7 107.9(3) . .
N2 C6 H6A 110.1 . .
C7 C6 H6A 110.1 . .
N2 C6 H6B 110.1 . .
C7 C6 H6B 110.1 . .
H6A C6 H6B 108.4 . .
N3 C7 C6 107.3(3) . .
N3 C7 H7A 110.3 . .
C6 C7 H7A 110.3 . .
N3 C7 H7B 110.3 . .
C6 C7 H7B 110.3 . .
H7A C7 H7B 108.5 . .
N3 C8 C9 111.2(3) . .
N3 C8 H8A 109.4 . .
C9 C8 H8A 109.4 . .
N3 C8 H8B 109.4 . .
C9 C8 H8B 109.4 . .
H8A C8 H8B 108 . .
C8 C9 C10 115.5(4) . .
C8 C9 H9A 108.4 . .
C10 C9 H9A 108.4 . .
C8 C9 H9B 108.4 . .
C10 C9 H9B 108.4 . .
H9A C9 H9B 107.5 . .
N4 C10 C9 112.1(3) . .
N4 C10 H10A 109.2 . .
C9 C10 H10A 109.2 . .
N4 C10 H10B 109.2 . .
C9 C10 H10B 109.2 . .
H10A C10 H10B 107.9 . .
N4 C11 C12 107.5(3) . .
N4 C11 H11A 110.2 . .
C12 C11 H11A 110.2 . .
N4 C11 H11B 110.2 . .
C12 C11 H11B 110.2 . .
H11A C11 H11B 108.5 . .
N5 C12 C11 108.5(3) . .
N5 C12 H12A 110 . .
C11 C12 H12A 110 . .
N5 C12 H12B 110 . .
C11 C12 H12B 110 . .
H12A C12 H12B 108.4 . .
N1 C13 N5 115.3(3) . .
N1 C13 H13A 108.5 . .
N5 C13 H13A 108.5 . .
N1 C13 H13B 108.5 . .
N5 C13 H13B 108.5 . .
H13A C13 H13B 107.5 . .
O2 C14 O1 124.3(4) . .
O2 C14 C16 118.0(4) . .
O1 C14 C16 117.7(4) . .
O4 C15 O3 123.8(4) . .
O4 C15 C19 117.8(4) . .
O3 C15 C19 118.4(4) . .
C17 C16 C21 118.7(4) . .
C17 C16 C14 119.7(4) . .
C21 C16 C14 121.6(4) . .
C16 C17 C18 120.7(4) . .
C16 C17 H17 119.6 . .
C18 C17 H17 119.6 . .
C19 C18 C17 120.5(4) . .
C19 C18 H18 119.8 . .
C17 C18 H18 119.8 . .
C18 C19 C20 119.2(3) . .
C18 C19 C15 120.7(4) . .
C20 C19 C15 120.2(4) . .
C19 C20 C21 120.5(4) . .
C19 C20 H20 119.8 . .
C21 C20 H20 119.8 . .
C16 C21 C20 120.4(4) . .
C16 C21 H21 119.8 . .
C20 C21 H21 119.8 . .

loop_
_geom_bond_atom_site_label_1
_geom_bond_atom_site_label_2
_geom_bond_distance
_geom_bond_site_symmetry_2
Cu1 N4 2.008(4) .
Cu1 N2 2.013(3) .
Cu1 N3 2.013(3) .
Cu1 N5 2.020(3) .
N1 C5 1.432(5) .
N1 C13 1.443(6) .
N1 C4 1.470(5) .
N2 C6 1.471(5) .
N2 C5 1.498(5) .
N2 H2 0.91 .
N3 C8 1.481(5) .
N3 C7 1.489(5) .
N3 H3 0.91 .
N4 C10 1.466(5) .
N4 C11 1.488(5) .
N4 H4 0.91 .
N5 C12 1.487(5) .
N5 C13 1.496(5) .
N5 H5 0.91 .
C1 C3 1.375(6) .
C1 C2 1.390(6) 3_655
C1 H1 0.93 .
C2 C3 1.383(5) .
C2 C1 1.390(6) 3_655
C2 H2A 0.93 .
C3 C4 1.512(5) .
C4 H4A 0.97 .
C4 H4B 0.97 .
C5 H5A 0.97 .
C5 H5B 0.97 .
C6 C7 1.510(6) .
C6 H6A 0.97 .
C6 H6B 0.97 .
C7 H7A 0.97 .
C7 H7B 0.97 .
C8 C9 1.514(7) .
C8 H8A 0.97 .
C8 H8B 0.97 .
C9 C10 1.519(7) .
C9 H9A 0.97 .
C9 H9B 0.97 .
C10 H10A 0.97 .
C10 H10B 0.97 .
C11 C12 1.527(6) .
C11 H11A 0.97 .
C11 H11B 0.97 .
C12 H12A 0.97 .
C12 H12B 0.97 .
C13 H13A 0.97 .
C13 H13B 0.97 .
C14 O2 1.245(6) .
C14 O1 1.273(5) .
C14 C16 1.519(5) .
C15 O4 1.222(5) .
C15 O3 1.248(5) .
C15 C19 1.534(5) .
C16 C17 1.385(6) .
C16 C21 1.387(6) .
C17 C18 1.387(6) .
C17 H17 0.93 .
C18 C19 1.380(6) .
C18 H18 0.93 .
C19 C20 1.382(6) .
C20 C21 1.392(5) .
C20 H20 0.93 .
C21 H21 0.93 .
